data_2005362
loop_
_publ_author_name
'Clegg, W.'
'Elsegood, M. R. J.'
'Errington, R. J.'
'Bakri, R.'

_publ_section_title
;
 A 3:1 Disordered Solid Solution of
 Di-\m-methoxo-<i>O</i>:<i>O</i>-bis[trimethoxooxomolybdenum(VI)] and
 Di-\m-methoxo-<i>O</i>:<i>O</i>-bis[chlorodimethoxooxomolybdenum(VI)]
;
_journal_issue 9
_journal_name_full 'Acta Crystallographica Section C'
_journal_page_first 2145
_journal_page_last 2148
_journal_paper_doi 10.1107/S0108270196006257
_journal_volume 52
_journal_year 1996
_chemical_formula_moiety '(C8 H24 Mo2 O10)0.75, (C6 H18 Cl2 Mo2 O8)0.25'
_chemical_formula_sum 'C7.5 H22.5 Cl0.5 Mo2 O9.5'
_chemical_formula_weight 474.36
_chemical_name_systematic ?
_space_group_IT_number 14
_symmetry_cell_setting monoclinic
_symmetry_space_group_name_Hall '-P 2ybc'
_symmetry_space_group_name_H-M 'P 1 21/c 1'
_audit_creation_method SHELXL
_cell_angle_alpha 90.
_cell_angle_beta 92.38(7)
_cell_angle_gamma 90.
_cell_formula_units_Z 4
_cell_length_a 11.798(3)
_cell_length_b 10.259(3)
_cell_length_c 13.326(4)
_cell_measurement_reflns_used 30
_cell_measurement_temperature 160(2)
_cell_measurement_theta_max 12.52
_cell_measurement_theta_min 10.57
_cell_volume 1611.5(8)
_computing_cell_refinement DIF4
_computing_data_collection 'DIF4 (Stoe & Cie, 1988)'
_computing_data_reduction 'local programs'
_computing_molecular_graphics SHELXTL
_computing_publication_material 'SHELXTL and local programs'
_computing_structure_refinement SHELXTL
_computing_structure_solution 'SHELXTL (Sheldrick, 1994)'
_diffrn_ambient_temperature 160(2)
_diffrn_measurement_device 'Stoe-Siemens diffractometer with Cryostream cooler (Cosier & Glazer, 1986)'
_diffrn_measurement_method '\w/\q scans with on-line profile fitting (Clegg, 1981)'
_diffrn_radiation_monochromator graphite
_diffrn_radiation_source 'fine-focus sealed tube'
_diffrn_radiation_type MoK\a
_diffrn_radiation_wavelength 0.71073
_diffrn_reflns_av_R_equivalents 0.0312
_diffrn_reflns_av_sigmaI/netI 0.0317
_diffrn_reflns_limit_h_max 13
_diffrn_reflns_limit_h_min -13
_diffrn_reflns_limit_k_max 12
_diffrn_reflns_limit_k_min -12
_diffrn_reflns_limit_l_max 15
_diffrn_reflns_limit_l_min -15
_diffrn_reflns_number 4826
_diffrn_reflns_theta_max 24.97
_diffrn_reflns_theta_min 2.51
_diffrn_standards_decay_% 1.6
_diffrn_standards_interval_time 60
_diffrn_standards_number 5
_exptl_absorpt_coefficient_mu 1.675
_exptl_absorpt_correction_T_max 0.295
_exptl_absorpt_correction_T_min 0.267
_exptl_absorpt_correction_type 'empirical from \y scans (Sheldrick, 1994)'
_exptl_crystal_colour yellow
_exptl_crystal_density_diffrn 1.955
_exptl_crystal_density_method 'not measured'
_exptl_crystal_description block
_exptl_crystal_F_000 944
_exptl_crystal_size_max 0.34
_exptl_crystal_size_mid 0.29
_exptl_crystal_size_min 0.23
_refine_diff_density_max 0.791
_refine_diff_density_min -0.615
_refine_ls_extinction_coef 0.0008(2)
_refine_ls_extinction_method 'SHELXTL (Sheldrick, 1994)'
_refine_ls_goodness_of_fit_all 1.122
_refine_ls_goodness_of_fit_obs 1.125
_refine_ls_hydrogen_treatment 'H atoms riding, C-H 0.98\%A'
_refine_ls_matrix_type full
_refine_ls_number_parameters 210
_refine_ls_number_reflns 2709
_refine_ls_number_restraints 42
_refine_ls_restrained_S_all 1.119
_refine_ls_restrained_S_obs 1.115
_refine_ls_R_factor_all 0.0394
_refine_ls_R_factor_obs 0.0303
_refine_ls_shift/esd_max 0.000
_refine_ls_shift/esd_mean 0.000
_refine_ls_structure_factor_coef Fsqd
_refine_ls_weighting_scheme
;
calc w = 1/[\s^2^(F~o~^2^) + (0.0207P)^2^ + 4.4949P]
where P = (F~o~^2^ + 2Fc^2^)/3
;
_refine_ls_wR_factor_all 0.0783
_refine_ls_wR_factor_obs 0.0710
_reflns_number_observed 2279
_reflns_number_total 2711
_reflns_observed_criterion >2\s(I)
_cod_data_source_file fg1191.cif
_cod_data_source_block 1
_cod_original_sg_symbol_H-M 'P 21/c'
_cod_database_code 2005362

loop_
_symmetry_equiv_pos_as_xyz
'x, y, z'
'-x, y+1/2, -z+1/2'
'-x, -y, -z'
'x, -y-1/2, z-1/2'

loop_
_atom_site_aniso_label
_atom_site_aniso_U_11
_atom_site_aniso_U_22
_atom_site_aniso_U_33
_atom_site_aniso_U_12
_atom_site_aniso_U_13
_atom_site_aniso_U_23
Mo1 0.0217(2) 0.0205(2) 0.0208(2) -0.00144(13) -0.00006(13) 0.00210(13)
O11 0.034(2) 0.033(2) 0.036(2) -0.0016(13) -0.0041(13) 0.0043(14)
Cl1 0.045(6) 0.07(3) 0.049(7) -0.022(11) 0.000(4) 0.002(12)
O12 0.030(4) 0.022(4) 0.042(3) -0.008(3) 0.007(2) 0.003(3)
C12 0.047(4) 0.014(4) 0.049(4) -0.006(3) -0.001(3) 0.004(3)
O13 0.035(2) 0.030(2) 0.024(2) -0.0017(13) 0.0057(12) -0.0027(12)
C13 0.040(3) 0.052(3) 0.042(3) 0.000(2) 0.015(2) -0.009(2)
O14 0.033(2) 0.0234(15) 0.033(2) -0.0004(12) 0.0054(12) -0.0039(13)
C14 0.057(3) 0.034(3) 0.034(3) -0.008(2) 0.001(2) -0.008(2)
O15 0.0159(13) 0.0253(14) 0.0255(15) -0.0034(11) -0.0021(10) 0.0010(11)
C15 0.027(2) 0.045(3) 0.050(3) -0.014(2) -0.009(2) 0.011(2)
Mo2 0.0236(2) 0.0265(2) 0.0285(2) 0.00066(14) 0.00488(14) -0.00320(14)
O21 0.034(2) 0.042(2) 0.035(2) 0.0030(14) 0.0139(13) -0.0022(14)
Cl2 0.053(4) 0.032(5) 0.054(6) -0.010(3) 0.013(4) -0.021(4)
O22 0.051(5) 0.026(4) 0.042(6) 0.001(3) 0.007(4) -0.001(3)
C22 0.047(5) 0.051(7) 0.043(6) -0.011(5) 0.005(4) -0.008(6)
O23 0.056(2) 0.054(2) 0.041(2) 0.030(2) 0.010(2) 0.015(2)
C23 0.115(6) 0.090(5) 0.052(4) 0.051(5) 0.031(4) 0.037(4)
O24 0.041(2) 0.081(3) 0.032(2) 0.012(2) -0.0109(14) -0.019(2)
C24 0.050(4) 0.098(6) 0.100(6) 0.019(4) -0.039(4) -0.046(5)
O25 0.0247(14) 0.024(2) 0.044(2) -0.0025(12) 0.0137(12) 0.0005(13)
C25 0.052(3) 0.041(3) 0.108(6) -0.012(3) 0.051(4) -0.006(3)

loop_
_atom_site_label
_atom_site_occupancy
_atom_site_fract_x
_atom_site_fract_y
_atom_site_fract_z
_atom_site_U_iso_or_equiv
_atom_site_thermal_displace_type
_atom_site_calc_flag
_atom_site_refinement_flags
_atom_site_disorder_group
_atom_site_type_symbol
Mo1 1 0.47793(3) 0.12978(3) 0.41507(2) 0.02104(13) Uani d U . Mo
O11 1 0.3593(3) 0.1708(3) 0.3475(2) 0.0345(7) Uani d . . O
Cl1 0.15(2) 0.6021(19) 0.302(2) 0.3792(17) 0.054(11) Uani d PU 2 Cl
O12 0.85(2) 0.5896(9) 0.2514(7) 0.3796(8) 0.031(2) Uani d PU 1 O
C12 0.85(2) 0.5903(5) 0.3908(11) 0.3916(5) 0.037(2) Uani d PU 1 C
H12A 0.85(2) 0.5944(34) 0.4324(11) 0.3256(6) 0.055 Uiso calc PR 1 H
H12B 0.85(2) 0.6563(20) 0.4166(11) 0.4341(25) 0.055 Uiso calc PR 1 H
H12C 0.85(2) 0.5207(17) 0.4184(11) 0.4231(28) 0.055 Uiso calc PR 1 H
O13 1 0.5437(2) 0.0225(3) 0.3201(2) 0.0296(6) Uani d . . O
C13 1 0.6538(4) -0.0225(5) 0.3013(4) 0.0442(12) Uani d . . C
H13A 1 0.6513(7) -0.0756(32) 0.2401(16) 0.066 Uiso calc R . H
H13B 1 0.6824(13) -0.0754(32) 0.3581(13) 0.066 Uiso calc R . H
H13C 1 0.7043(9) 0.0522(5) 0.2925(29) 0.066 Uiso calc R . H
O14 1 0.4489(2) 0.2337(3) 0.5272(2) 0.0298(7) Uani d . . O
C14 1 0.5124(4) 0.2758(5) 0.6133(4) 0.0415(11) Uani d . . C
H14A 1 0.5268(26) 0.2016(8) 0.6584(13) 0.062 Uiso calc R . H
H14B 1 0.4697(14) 0.3427(25) 0.6481(15) 0.062 Uiso calc R . H
H14C 1 0.5848(14) 0.3123(32) 0.5932(4) 0.062 Uiso calc R . H
O15 1 0.4013(2) -0.0277(3) 0.4782(2) 0.0223(6) Uani d . . O
C15 1 0.2858(4) -0.0634(5) 0.4551(4) 0.0407(12) Uani d . . C
H15A 1 0.2635(10) -0.1334(25) 0.5003(19) 0.061 Uiso calc R . H
H15B 1 0.2782(7) -0.0938(34) 0.3855(9) 0.061 Uiso calc R . H
H15C 1 0.2367(5) 0.0124(11) 0.4639(27) 0.061 Uiso calc R . H
Mo2 1 -0.06440(3) 0.13010(3) 0.06119(3) 0.02611(13) Uani d U . Mo
O21 1 -0.1823(3) 0.1349(3) 0.1270(2) 0.0371(7) Uani d . . O
Cl2 0.34(3) 0.0093(6) 0.3418(7) 0.0818(6) 0.046(3) Uani d PU 2 Cl
O22 0.66(3) -0.0147(10) 0.3144(11) 0.0465(11) 0.039(2) Uani d PU 1 O
C22 0.66(3) 0.0253(9) 0.398(2) 0.1127(11) 0.047(2) Uani d PU 1 C
H22A 0.66(3) -0.0360(13) 0.4549(42) 0.1334(34) 0.070 Uiso calc PR 1 H
H22B 0.66(3) 0.0848(35) 0.4501(43) 0.0832(18) 0.070 Uiso calc PR 1 H
H22C 0.66(3) 0.0571(44) 0.3506(22) 0.1714(21) 0.070 Uiso calc PR 1 H
O23 1 -0.1312(3) 0.1723(4) -0.0631(3) 0.0501(9) Uani d . . O
C23 1 -0.1040(7) 0.2301(8) -0.1544(5) 0.085(3) Uani d . . C
H23A 1 -0.1739(7) 0.2544(52) -0.1921(20) 0.127 Uiso calc R . H
H23B 1 -0.0610(44) 0.1682(21) -0.1939(20) 0.127 Uiso calc R . H
H23C 1 -0.0580(42) 0.3083(32) -0.1410(5) 0.127 Uiso calc R . H
O24 1 0.0379(3) 0.1025(4) 0.1678(3) 0.0519(10) Uani d . . O
C24 1 0.1554(5) 0.1131(8) 0.1889(6) 0.084(3) Uani d . . C
H24A 1 0.1932(8) 0.0335(24) 0.1670(40) 0.126 Uiso calc R . H
H24B 1 0.1697(6) 0.1247(57) 0.2613(8) 0.126 Uiso calc R . H
H24C 1 0.1852(10) 0.1883(34) 0.1530(34) 0.126 Uiso calc R . H
O25 1 -0.0799(2) -0.0621(3) 0.0308(2) 0.0304(7) Uani d . . O
C25 1 -0.1672(5) -0.1404(5) 0.0711(6) 0.066(2) Uani d . . C
H25A 1 -0.1551(24) -0.2319(8) 0.0533(32) 0.098 Uiso calc R . H
H25B 1 -0.2412(6) -0.1115(32) 0.0433(28) 0.098 Uiso calc R . H
H25C 1 -0.1651(27) -0.1315(37) 0.1444(6) 0.098 Uiso calc R . H

loop_
_atom_type_symbol
_atom_type_description
_atom_type_scat_dispersion_real
_atom_type_scat_dispersion_imag
_atom_type_scat_source
C C 0.0033 0.0016 'International Tables Vol C Tables 4.2.6.8 and 6.1.1.4'
H H 0.0000 0.0000 'International Tables Vol C Tables 4.2.6.8 and 6.1.1.4'
O O 0.0106 0.0060 'International Tables Vol C Tables 4.2.6.8 and 6.1.1.4'
Mo Mo -1.6832 0.6857 'International Tables Vol C Tables 4.2.6.8 and 6.1.1.4'
Cl Cl 0.1484 0.1585 'International Tables Vol C Tables 4.2.6.8 and 6.1.1.4'

loop_
_geom_angle_atom_site_label_1
_geom_angle_atom_site_label_2
_geom_angle_atom_site_label_3
_geom_angle_site_symmetry_1
_geom_angle_site_symmetry_3
_geom_angle
_geom_angle_publ_flag
O11 Mo1 O13 . . 98.27(15) ?
O11 Mo1 O14 . . 96.24(15) ?
O13 Mo1 O14 . . 165.20(13) ?
O11 Mo1 O12 . . 105.9(3) ?
O13 Mo1 O12 . . 84.6(3) ?
O14 Mo1 O12 . . 88.6(3) ?
O11 Mo1 O15 . . 92.62(13) ?
O13 Mo1 O15 . . 90.94(12) ?
O14 Mo1 O15 . . 91.30(12) ?
O12 Mo1 O15 . . 161.4(3) ?
O11 Mo1 O15 . 3_656 162.05(12) ?
O13 Mo1 O15 . 3_656 83.30(12) ?
O14 Mo1 O15 . 3_656 83.80(12) ?
O12 Mo1 O15 . 3_656 92.1(3) ?
O15 Mo1 O15 . 3_656 69.45(11) yes
O11 Mo1 Cl1 . . 102.3(6) ?
O13 Mo1 Cl1 . . 91.5(6) ?
O14 Mo1 Cl1 . . 82.6(6) ?
O15 Mo1 Cl1 . . 164.4(6) ?
O15 Mo1 Cl1 3_656 . 95.5(6) ?
C12 O12 Mo1 . . 129.0(7) ?
C13 O13 Mo1 . . 136.4(3) ?
C14 O14 Mo1 . . 135.4(3) ?
C15 O15 Mo1 . . 123.1(3) ?
C15 O15 Mo1 . 3_656 126.4(3) ?
Mo1 O15 Mo1 . 3_656 110.55(11) yes
O21 Mo2 O24 . . 97.6(2) ?
O21 Mo2 O23 . . 97.4(2) ?
O24 Mo2 O23 . . 164.1(2) ?
O21 Mo2 O22 . . 106.2(3) ?
O24 Mo2 O22 . . 92.0(5) ?
O23 Mo2 O22 . . 78.9(5) ?
O21 Mo2 O25 . . 93.61(13) ?
O24 Mo2 O25 . . 93.2(2) ?
O23 Mo2 O25 . . 91.0(2) ?
O22 Mo2 O25 . . 158.7(4) ?
O21 Mo2 O25 . 3 163.27(13) ?
O24 Mo2 O25 . 3 83.50(14) ?
O23 Mo2 O25 . 3 83.61(14) ?
O22 Mo2 O25 . 3 90.5(3) ?
O25 Mo2 O25 . 3 69.67(12) yes
O21 Mo2 Cl2 . . 102.9(2) ?
O24 Mo2 Cl2 . . 79.9(2) ?
O23 Mo2 Cl2 . . 91.7(2) ?
O25 Mo2 Cl2 . . 162.8(2) ?
O25 Mo2 Cl2 3 . 93.7(2) ?
C22 O22 Mo2 . . 131.0(9) ?
C23 O23 Mo2 . . 140.2(5) ?
C24 O24 Mo2 . . 138.4(5) ?
C25 O25 Mo2 . . 122.3(3) ?
C25 O25 Mo2 . 3 127.2(3) ?
Mo2 O25 Mo2 . 3 110.33(12) yes

loop_
_geom_bond_atom_site_label_1
_geom_bond_atom_site_label_2
_geom_bond_site_symmetry_2
_geom_bond_distance
_geom_bond_publ_flag
Mo1 O11 . 1.686(3) yes
Mo1 O13 . 1.870(3) yes
Mo1 O14 . 1.878(3) yes
Mo1 O12 . 1.889(8) yes
Mo1 O15 . 2.049(3) yes
Mo1 O15 3_656 2.232(3) yes
Mo1 Cl1 . 2.36(2) yes
O12 C12 . 1.440(12) ?
O13 C13 . 1.411(5) ?
O14 C14 . 1.412(6) ?
O15 C15 . 1.432(5) ?
O15 Mo1 3_656 2.232(3) ?
Mo2 O21 . 1.675(3) yes
Mo2 O24 . 1.848(4) yes
Mo2 O23 . 1.856(4) yes
Mo2 O22 . 1.992(11) yes
Mo2 O25 . 2.020(3) yes
Mo2 O25 3 2.250(3) yes
Mo2 Cl2 . 2.351(6) yes
O22 C22 . 1.30(4) ?
O23 C23 . 1.403(7) ?
O24 C24 . 1.408(7) ?
O25 C25 . 1.428(5) ?
O25 Mo2 3 2.250(3) ?
